data_4119525
loop_
_publ_author_name
'Sabuj Kundu'
'Jongwook Choi'
'David Y. Wang'
'Yuriy Choliy'
'Thomas J. Emge'
'Karsten Krogh-Jespersen'
'Alan S. Goldman'

_publ_section_title
;
 Cleavage of Ether, Ester, and Tosylate C(sp3)-O Bonds by an Iridium
 Complex, Initiated by Oxidative Addition of C-H Bonds. Experimental and
 Computational Studies
;
_journal_name_full 'Journal of the American Chemical Society'
_journal_page_first 5127
_journal_page_last 5143
_journal_paper_doi 10.1021/ja312464b
_journal_volume 135
_journal_year 2013
_chemical_formula_sum 'C31 H48 F Ir O P2'
_chemical_formula_weight 709.83
_chemical_name_systematic
; 
 ? 
;
_space_group_IT_number 2
_symmetry_cell_setting triclinic
_symmetry_space_group_name_Hall '-P 1'
_symmetry_space_group_name_H-M 'P -1'
_atom_sites_solution_hydrogens geom
_atom_sites_solution_primary direct
_atom_sites_solution_secondary difmap
_audit_creation_method SHELXL-97
_cell_angle_alpha 101.395(2)
_cell_angle_beta 97.884(2)
_cell_angle_gamma 108.634(2)
_cell_formula_units_Z 2
_cell_length_a 10.6316(10)
_cell_length_b 11.4107(11)
_cell_length_c 13.3274(12)
_cell_measurement_reflns_used 6770
_cell_measurement_temperature 100(2)
_cell_measurement_theta_max 30.53
_cell_measurement_theta_min 2.28
_cell_volume 1466.5(2)
_computing_cell_refinement 'Bruker SAINT'
_computing_data_collection 'Bruker APEX2'
_computing_data_reduction 'Bruker SAINT'
_computing_molecular_graphics 'Bruker SHELXTL'
_computing_publication_material 'Bruker SHELXTL'
_computing_structure_refinement 'SHELXL-97 (Sheldrick, 1997)'
_computing_structure_solution 'SHELXS-97 (Sheldrick, 1990)'
_diffrn_ambient_temperature 100(2)
_diffrn_measured_fraction_theta_full 0.979
_diffrn_measured_fraction_theta_max 0.979
_diffrn_measurement_device_type 'Bruker APEX-II CCD'
_diffrn_measurement_method '\f and \w scans'
_diffrn_radiation_monochromator graphite
_diffrn_radiation_source 'fine-focus sealed tube'
_diffrn_radiation_type MoK\a
_diffrn_radiation_wavelength 0.71073
_diffrn_reflns_av_R_equivalents 0.0189
_diffrn_reflns_av_sigmaI/netI 0.0302
_diffrn_reflns_limit_h_max 15
_diffrn_reflns_limit_h_min -15
_diffrn_reflns_limit_k_max 16
_diffrn_reflns_limit_k_min -16
_diffrn_reflns_limit_l_max 19
_diffrn_reflns_limit_l_min -18
_diffrn_reflns_number 17355
_diffrn_reflns_theta_full 30.55
_diffrn_reflns_theta_max 30.55
_diffrn_reflns_theta_min 1.95
_diffrn_standards_number 0
_exptl_absorpt_coefficient_mu 4.690
_exptl_absorpt_correction_T_max 0.87
_exptl_absorpt_correction_T_min 0.19
_exptl_absorpt_correction_type multi-scan
_exptl_absorpt_process_details 'Bruker SAINT (SADABS)'
_exptl_crystal_colour red
_exptl_crystal_density_diffrn 1.607
_exptl_crystal_description needle
_exptl_crystal_F_000 716
_exptl_crystal_size_max 0.53
_exptl_crystal_size_mid 0.06
_exptl_crystal_size_min 0.03
_refine_diff_density_max 2.208
_refine_diff_density_min -0.825
_refine_diff_density_rms 0.125
_refine_ls_extinction_method none
_refine_ls_goodness_of_fit_ref 1.006
_refine_ls_hydrogen_treatment constr
_refine_ls_matrix_type full
_refine_ls_number_parameters 371
_refine_ls_number_reflns 8807
_refine_ls_number_restraints 6
_refine_ls_restrained_S_all 1.006
_refine_ls_R_factor_all 0.0263
_refine_ls_R_factor_gt 0.0234
_refine_ls_shift/su_max 0.003
_refine_ls_shift/su_mean 0.000
_refine_ls_structure_factor_coef Fsqd
_refine_ls_weighting_details 'calc w=1/[\s^2^(Fo^2^)+(0.0330P)^2^+0.7000P] where P=(Fo^2^+2Fc^2^)/3'
_refine_ls_weighting_scheme calc
_refine_ls_wR_factor_gt 0.0548
_refine_ls_wR_factor_ref 0.0560
_reflns_number_gt 8196
_reflns_number_total 8807
_reflns_threshold_expression >2sigma(I)
_cod_data_source_file ja312464b_si_004.cif
_cod_data_source_block irkmeof
_cod_database_code 4119525

loop_
_symmetry_equiv_pos_as_xyz
'x, y, z'
'-x, -y, -z'

loop_
_atom_site_label
_atom_site_type_symbol
_atom_site_fract_x
_atom_site_fract_y
_atom_site_fract_z
_atom_site_U_iso_or_equiv
_atom_site_adp_type
_atom_site_occupancy
_atom_site_symmetry_multiplicity
_atom_site_calc_flag
_atom_site_refinement_flags
_atom_site_disorder_assembly
_atom_site_disorder_group
Ir1 Ir 0.940379(8) -0.318668(8) 0.741549(6) 0.01212(3) Uani 1 1 d . A .
P1 P 0.77262(6) -0.46338(6) 0.79997(5) 0.01484(11) Uani 1 1 d . A .
P2 P 1.15079(6) -0.21164(6) 0.71075(5) 0.01552(11) Uani 1 1 d . . .
C1 C 1.0239(2) -0.4614(2) 0.73743(19) 0.0166(4) Uani 1 1 d . . .
C2 C 0.9714(2) -0.5664(2) 0.78064(19) 0.0165(4) Uani 1 1 d . A .
C3 C 1.0211(3) -0.6659(2) 0.7703(2) 0.0186(4) Uani 1 1 d . . .
H3 H 0.9811 -0.7373 0.7968 0.022 Uiso 1 1 calc R A .
C4 C 1.1293(3) -0.6616(2) 0.7212(2) 0.0205(5) Uani 1 1 d . A .
H4 H 1.1629 -0.7300 0.7139 0.025 Uiso 1 1 calc R . .
C5 C 1.1878(2) -0.5571(2) 0.68302(19) 0.0183(4) Uani 1 1 d . . .
H5 H 1.2636 -0.5524 0.6516 0.022 Uiso 1 1 calc R A .
C6 C 1.1356(2) -0.4587(2) 0.69062(19) 0.0174(4) Uani 1 1 d . A .
C7 C 0.8645(2) -0.5631(2) 0.8437(2) 0.0192(5) Uani 1 1 d . . .
H7A H 0.9080 -0.5272 0.9191 0.023 Uiso 1 1 calc R A .
H7B H 0.7999 -0.6510 0.8341 0.023 Uiso 1 1 calc R . .
C8 C 1.1999(3) -0.3449(2) 0.6488(2) 0.0246(5) Uani 1 1 d . A .
H8A H 1.1682 -0.3672 0.5717 0.030 Uiso 1 1 calc R . .
H8B H 1.3000 -0.3196 0.6652 0.030 Uiso 1 1 calc R . .
C9 C 0.6132(2) -0.5847(2) 0.7077(2) 0.0201(5) Uani 1 1 d . . .
C10 C 0.5120(3) -0.6623(3) 0.7626(2) 0.0278(6) Uani 1 1 d . A .
H10A H 0.4738 -0.6062 0.8036 0.042 Uiso 1 1 calc R . .
H10B H 0.5587 -0.6989 0.8094 0.042 Uiso 1 1 calc R . .
H10C H 0.4386 -0.7314 0.7100 0.042 Uiso 1 1 calc R . .
C11 C 0.5417(3) -0.5169(3) 0.6436(2) 0.0240(5) Uani 1 1 d . A .
H11A H 0.4618 -0.5808 0.5930 0.036 Uiso 1 1 calc R . .
H11B H 0.6046 -0.4691 0.6061 0.036 Uiso 1 1 calc R . .
H11C H 0.5131 -0.4578 0.6908 0.036 Uiso 1 1 calc R . .
C12 C 0.6570(3) -0.6800(3) 0.6344(2) 0.0253(5) Uani 1 1 d . A .
H12A H 0.6810 -0.7375 0.6729 0.038 Uiso 1 1 calc R . .
H12B H 0.7359 -0.6328 0.6097 0.038 Uiso 1 1 calc R . .
H12C H 0.5818 -0.7304 0.5743 0.038 Uiso 1 1 calc R . .
C13 C 0.7336(3) -0.3861(2) 0.92432(19) 0.0196(5) Uani 1 1 d . . .
C14 C 0.6896(3) -0.4741(3) 0.9967(2) 0.0255(5) Uani 1 1 d . A .
H14A H 0.6797 -0.4242 1.0620 0.038 Uiso 1 1 calc R . .
H14B H 0.7586 -0.5117 1.0125 0.038 Uiso 1 1 calc R . .
H14C H 0.6025 -0.5425 0.9616 0.038 Uiso 1 1 calc R . .
C15 C 0.6264(3) -0.3264(3) 0.8993(2) 0.0242(5) Uani 1 1 d . A .
H15A H 0.5375 -0.3944 0.8695 0.036 Uiso 1 1 calc R . .
H15B H 0.6513 -0.2760 0.8487 0.036 Uiso 1 1 calc R . .
H15C H 0.6220 -0.2706 0.9638 0.036 Uiso 1 1 calc R . .
C16 C 0.8687(3) -0.2776(3) 0.9825(2) 0.0245(5) Uani 1 1 d . A .
H16A H 0.8965 -0.2184 0.9386 0.037 Uiso 1 1 calc R . .
H16B H 0.9390 -0.3140 0.9973 0.037 Uiso 1 1 calc R . .
H16C H 0.8566 -0.2313 1.0485 0.037 Uiso 1 1 calc R . .
C17 C 1.1861(2) -0.1002(2) 0.62221(19) 0.0176(4) Uani 1 1 d . A .
C18 C 1.3311(3) -0.0676(3) 0.6029(2) 0.0259(5) Uani 1 1 d . . .
H18A H 1.3405 -0.0207 0.5485 0.039 Uiso 1 1 calc R A .
H18B H 1.3487 -0.1468 0.5799 0.039 Uiso 1 1 calc R . .
H18C H 1.3966 -0.0145 0.6679 0.039 Uiso 1 1 calc R . .
C19 C 1.1607(3) 0.0233(3) 0.6654(3) 0.0321(7) Uani 1 1 d . . .
H19A H 1.1646 0.0721 0.6124 0.048 Uiso 1 1 calc R A .
H19B H 1.2305 0.0748 0.7286 0.048 Uiso 1 1 calc R . .
H19C H 1.0708 0.0017 0.6827 0.048 Uiso 1 1 calc R . .
C20 C 1.0872(3) -0.1657(3) 0.5155(2) 0.0293(6) Uani 1 1 d . . .
H20A H 0.9935 -0.1868 0.5252 0.044 Uiso 1 1 calc R A .
H20B H 1.1014 -0.2443 0.4838 0.044 Uiso 1 1 calc R . .
H20C H 1.1035 -0.1077 0.4694 0.044 Uiso 1 1 calc R . .
C21A C 1.2727(6) -0.1282(5) 0.8487(5) 0.0190(9) Uani 0.629(6) 1 d PD A 1
C22A C 1.4189(4) -0.0504(5) 0.8442(4) 0.0313(12) Uani 0.629(6) 1 d PD A 1
H22A H 1.4785 -0.0266 0.9136 0.047 Uiso 0.629(6) 1 calc PR A 1
H22B H 1.4202 0.0272 0.8227 0.047 Uiso 0.629(6) 1 calc PR A 1
H22C H 1.4511 -0.1023 0.7934 0.047 Uiso 0.629(6) 1 calc PR A 1
C23A C 1.2135(5) -0.0399(4) 0.9131(3) 0.0256(10) Uani 0.629(6) 1 d PD A 1
H23A H 1.1227 -0.0903 0.9198 0.038 Uiso 0.629(6) 1 calc PR A 1
H23B H 1.2071 0.0261 0.8775 0.038 Uiso 0.629(6) 1 calc PR A 1
H23C H 1.2728 0.0009 0.9829 0.038 Uiso 0.629(6) 1 calc PR A 1
C24A C 1.2794(6) -0.2302(4) 0.9067(3) 0.0266(10) Uani 0.629(6) 1 d PD A 1
H24A H 1.3157 -0.2890 0.8669 0.040 Uiso 0.629(6) 1 calc PR A 1
H24B H 1.1879 -0.2782 0.9139 0.040 Uiso 0.629(6) 1 calc PR A 1
H24C H 1.3388 -0.1887 0.9764 0.040 Uiso 0.629(6) 1 calc PR A 1
C21B C 1.2701(10) -0.1468(9) 0.8332(10) 0.0190(9) Uani 0.371(6) 1 d PD A 2
C22B C 1.4087(7) -0.1621(8) 0.8305(6) 0.0286(18) Uani 0.371(6) 1 d PD A 2
H22D H 1.4513 -0.1175 0.7813 0.043 Uiso 0.371(6) 1 calc PR A 2
H22E H 1.3952 -0.2531 0.8079 0.043 Uiso 0.371(6) 1 calc PR A 2
H22F H 1.4678 -0.1252 0.9007 0.043 Uiso 0.371(6) 1 calc PR A 2
C23B C 1.2923(8) -0.0055(6) 0.8785(6) 0.0254(17) Uani 0.371(6) 1 d PD A 2
H23D H 1.2042 0.0055 0.8737 0.038 Uiso 0.371(6) 1 calc PR A 2
H23E H 1.3466 0.0467 0.8385 0.038 Uiso 0.371(6) 1 calc PR A 2
H23F H 1.3404 0.0216 0.9521 0.038 Uiso 0.371(6) 1 calc PR A 2
C24B C 1.2062(10) -0.2200(8) 0.9097(6) 0.0300(19) Uani 0.371(6) 1 d PD A 2
H24D H 1.2588 -0.1763 0.9813 0.045 Uiso 0.371(6) 1 calc PR A 2
H24E H 1.2066 -0.3073 0.8913 0.045 Uiso 0.371(6) 1 calc PR A 2
H24F H 1.1124 -0.2229 0.9052 0.045 Uiso 0.371(6) 1 calc PR A 2
F1 F 0.7776(2) 0.10267(16) 0.84370(15) 0.0340(4) Uani 1 1 d . A .
O1 O 0.77306(19) -0.30818(19) 0.55213(14) 0.0238(4) Uani 1 1 d . A .
C25 C 0.8493(2) -0.1821(2) 0.73016(19) 0.0155(4) Uani 1 1 d . . .
C26 C 0.7752(2) -0.2062(2) 0.6278(2) 0.0184(4) Uani 1 1 d . A .
C27 C 0.7027(3) -0.1328(3) 0.5977(2) 0.0247(5) Uani 1 1 d . . .
H27 H 0.6531 -0.1544 0.5276 0.030 Uiso 1 1 calc R A .
C28 C 0.7032(3) -0.0274(3) 0.6708(2) 0.0271(6) Uani 1 1 d . A .
H28 H 0.6543 0.0246 0.6523 0.032 Uiso 1 1 calc R . .
C29 C 0.7766(3) -0.0011(2) 0.7704(2) 0.0231(5) Uani 1 1 d . . .
C30 C 0.8494(3) -0.0734(2) 0.8017(2) 0.0188(4) Uani 1 1 d . A .
H30 H 0.8997 -0.0496 0.8718 0.023 Uiso 1 1 calc R . .
C31 C 0.8502(2) -0.3816(2) 0.58678(19) 0.0182(4) Uani 1 1 d . . .
H31A H 0.9213 -0.3792 0.5456 0.022 Uiso 1 1 calc R A .
H31B H 0.7890 -0.4719 0.5720 0.022 Uiso 1 1 calc R . .

loop_
_atom_site_aniso_label
_atom_site_aniso_U_11
_atom_site_aniso_U_22
_atom_site_aniso_U_33
_atom_site_aniso_U_23
_atom_site_aniso_U_13
_atom_site_aniso_U_12
Ir1 0.01085(4) 0.01235(4) 0.01306(4) 0.00144(3) 0.00322(3) 0.00486(3)
P1 0.0127(3) 0.0163(3) 0.0159(3) 0.0038(2) 0.0055(2) 0.0048(2)
P2 0.0129(3) 0.0142(3) 0.0206(3) 0.0045(2) 0.0059(2) 0.0054(2)
C1 0.0152(10) 0.0159(10) 0.0189(11) 0.0010(8) 0.0046(8) 0.0073(8)
C2 0.0148(10) 0.0152(10) 0.0188(11) 0.0023(8) 0.0039(8) 0.0057(8)
C3 0.0204(11) 0.0148(10) 0.0209(11) 0.0050(9) 0.0027(9) 0.0070(9)
C4 0.0223(12) 0.0179(11) 0.0224(12) 0.0022(9) 0.0016(9) 0.0115(9)
C5 0.0164(10) 0.0193(11) 0.0198(11) 0.0012(9) 0.0049(9) 0.0092(9)
C6 0.0153(10) 0.0163(10) 0.0209(11) 0.0032(9) 0.0058(9) 0.0064(9)
C7 0.0175(11) 0.0204(11) 0.0219(12) 0.0084(9) 0.0058(9) 0.0075(9)
C8 0.0251(13) 0.0199(12) 0.0378(15) 0.0102(11) 0.0198(11) 0.0128(10)
C9 0.0150(11) 0.0195(11) 0.0215(12) 0.0007(9) 0.0047(9) 0.0030(9)
C10 0.0195(12) 0.0233(13) 0.0349(15) 0.0049(11) 0.0106(11) 0.0000(10)
C11 0.0144(11) 0.0297(13) 0.0253(13) 0.0042(10) 0.0035(9) 0.0063(10)
C12 0.0230(13) 0.0201(12) 0.0269(13) -0.0021(10) 0.0055(10) 0.0049(10)
C13 0.0202(11) 0.0205(11) 0.0177(11) 0.0035(9) 0.0078(9) 0.0061(9)
C14 0.0265(13) 0.0298(13) 0.0244(13) 0.0115(11) 0.0141(10) 0.0092(11)
C15 0.0261(13) 0.0259(13) 0.0247(13) 0.0053(10) 0.0125(10) 0.0127(11)
C16 0.0295(14) 0.0232(12) 0.0171(11) 0.0017(10) 0.0045(10) 0.0066(10)
C17 0.0161(10) 0.0170(10) 0.0199(11) 0.0054(9) 0.0043(8) 0.0055(9)
C18 0.0200(12) 0.0327(14) 0.0307(14) 0.0165(12) 0.0115(10) 0.0097(11)
C19 0.0440(17) 0.0220(13) 0.0416(17) 0.0144(12) 0.0245(14) 0.0170(12)
C20 0.0280(14) 0.0262(13) 0.0295(14) 0.0116(11) -0.0031(11) 0.0053(11)
C21A 0.0153(11) 0.022(2) 0.016(2) 0.0017(18) 0.0012(13) 0.0049(13)
C22A 0.019(2) 0.040(3) 0.022(2) 0.0064(19) -0.0011(16) -0.0035(18)
C23A 0.028(2) 0.025(2) 0.020(2) -0.0028(16) 0.0048(17) 0.0099(18)
C24A 0.030(3) 0.031(2) 0.017(2) 0.0060(17) -0.0005(18) 0.011(2)
C21B 0.0153(11) 0.022(2) 0.016(2) 0.0017(18) 0.0012(13) 0.0049(13)
C22B 0.016(3) 0.038(4) 0.030(4) 0.004(3) -0.005(3) 0.013(3)
C23B 0.029(4) 0.023(3) 0.018(3) -0.001(3) -0.004(3) 0.010(3)
C24B 0.034(5) 0.032(4) 0.014(3) 0.005(3) 0.002(3) 0.001(4)
F1 0.0487(11) 0.0241(8) 0.0453(11) 0.0130(7) 0.0282(9) 0.0247(8)
O1 0.0239(9) 0.0300(10) 0.0152(8) 0.0008(7) -0.0026(7) 0.0123(8)
C25 0.0132(10) 0.0180(10) 0.0174(11) 0.0045(8) 0.0055(8) 0.0075(8)
C26 0.0156(10) 0.0193(11) 0.0200(11) 0.0050(9) 0.0051(9) 0.0051(9)
C27 0.0184(12) 0.0307(14) 0.0295(14) 0.0151(11) 0.0037(10) 0.0107(10)
C28 0.0220(12) 0.0303(14) 0.0425(16) 0.0213(12) 0.0131(11) 0.0177(11)
C29 0.0249(13) 0.0190(11) 0.0352(14) 0.0114(10) 0.0194(11) 0.0130(10)
C30 0.0204(11) 0.0176(11) 0.0210(12) 0.0057(9) 0.0088(9) 0.0080(9)
C31 0.0171(11) 0.0179(11) 0.0155(11) -0.0002(8) 0.0018(8) 0.0042(9)

loop_
_atom_type_symbol
_atom_type_description
_atom_type_scat_dispersion_real
_atom_type_scat_dispersion_imag
_atom_type_scat_source
C C 0.0033 0.0016 'International Tables Vol C Tables 4.2.6.8 and 6.1.1.4'
H H 0.0000 0.0000 'International Tables Vol C Tables 4.2.6.8 and 6.1.1.4'
O O 0.0106 0.0060 'International Tables Vol C Tables 4.2.6.8 and 6.1.1.4'
F F 0.0171 0.0103 'International Tables Vol C Tables 4.2.6.8 and 6.1.1.4'
P P 0.1023 0.0942 'International Tables Vol C Tables 4.2.6.8 and 6.1.1.4'
Ir Ir -1.4442 7.9887 'International Tables Vol C Tables 4.2.6.8 and 6.1.1.4'

loop_
_geom_angle_atom_site_label_1
_geom_angle_atom_site_label_2
_geom_angle_atom_site_label_3
_geom_angle
C31 Ir1 C1 93.94(10)
C31 Ir1 C25 80.58(10)
C1 Ir1 C25 174.52(9)
C31 Ir1 P2 93.27(7)
C1 Ir1 P2 80.64(7)
C25 Ir1 P2 99.25(7)
C31 Ir1 P1 97.12(7)
C1 Ir1 P1 81.45(7)
C25 Ir1 P1 99.45(6)
P2 Ir1 P1 159.85(2)
C7 P1 C13 103.08(12)
C7 P1 C9 103.27(12)
C13 P1 C9 111.14(11)
C7 P1 Ir1 101.46(8)
C13 P1 Ir1 112.77(8)
C9 P1 Ir1 122.16(8)
C21B P2 C8 102.0(3)
C21B P2 C17 111.4(3)
C8 P2 C17 103.52(12)
C21B P2 C21A 5.7(4)
C8 P2 C21A 107.68(18)
C17 P2 C21A 109.59(18)
C21B P2 Ir1 108.1(3)
C8 P2 Ir1 102.05(9)
C17 P2 Ir1 126.37(8)
C21A P2 Ir1 106.17(16)
C6 C1 C2 116.5(2)
C6 C1 Ir1 121.40(18)
C2 C1 Ir1 122.09(17)
C3 C2 C1 121.5(2)
C3 C2 C7 120.7(2)
C1 C2 C7 117.7(2)
C2 C3 C4 120.3(2)
C2 C3 H3 119.9
C4 C3 H3 119.9
C5 C4 C3 119.6(2)
C5 C4 H4 120.2
C3 C4 H4 120.2
C4 C5 C6 120.2(2)
C4 C5 H5 119.9
C6 C5 H5 119.9
C5 C6 C1 121.7(2)
C5 C6 C8 120.0(2)
C1 C6 C8 118.4(2)
C2 C7 P1 109.38(17)
C2 C7 H7A 109.8
P1 C7 H7A 109.8
C2 C7 H7B 109.8
P1 C7 H7B 109.8
H7A C7 H7B 108.2
C6 C8 P2 108.43(17)
C6 C8 H8A 110.0
P2 C8 H8A 110.0
C6 C8 H8B 110.0
P2 C8 H8B 110.0
H8A C8 H8B 108.4
C10 C9 C11 108.6(2)
C10 C9 C12 107.2(2)
C11 C9 C12 110.3(2)
C10 C9 P1 113.86(19)
C11 C9 P1 109.74(17)
C12 C9 P1 107.08(17)
C9 C10 H10A 109.5
C9 C10 H10B 109.5
H10A C10 H10B 109.5
C9 C10 H10C 109.5
H10A C10 H10C 109.5
H10B C10 H10C 109.5
C9 C11 H11A 109.5
C9 C11 H11B 109.5
H11A C11 H11B 109.5
C9 C11 H11C 109.5
H11A C11 H11C 109.5
H11B C11 H11C 109.5
C9 C12 H12A 109.5
C9 C12 H12B 109.5
H12A C12 H12B 109.5
C9 C12 H12C 109.5
H12A C12 H12C 109.5
H12B C12 H12C 109.5
C15 C13 C14 109.9(2)
C15 C13 C16 108.5(2)
C14 C13 C16 108.3(2)
C15 C13 P1 110.41(18)
C14 C13 P1 115.08(18)
C16 C13 P1 104.33(17)
C13 C14 H14A 109.5
C13 C14 H14B 109.5
H14A C14 H14B 109.5
C13 C14 H14C 109.5
H14A C14 H14C 109.5
H14B C14 H14C 109.5
C13 C15 H15A 109.5
C13 C15 H15B 109.5
H15A C15 H15B 109.5
C13 C15 H15C 109.5
H15A C15 H15C 109.5
H15B C15 H15C 109.5
C13 C16 H16A 109.5
C13 C16 H16B 109.5
H16A C16 H16B 109.5
C13 C16 H16C 109.5
H16A C16 H16C 109.5
H16B C16 H16C 109.5
C19 C17 C20 106.5(2)
C19 C17 C18 109.9(2)
C20 C17 C18 107.5(2)
C19 C17 P2 111.53(18)
C20 C17 P2 108.88(17)
C18 C17 P2 112.29(17)
C17 C18 H18A 109.5
C17 C18 H18B 109.5
H18A C18 H18B 109.5
C17 C18 H18C 109.5
H18A C18 H18C 109.5
H18B C18 H18C 109.5
C17 C19 H19A 109.5
C17 C19 H19B 109.5
H19A C19 H19B 109.5
C17 C19 H19C 109.5
H19A C19 H19C 109.5
H19B C19 H19C 109.5
C17 C20 H20A 109.5
C17 C20 H20B 109.5
H20A C20 H20B 109.5
C17 C20 H20C 109.5
H20A C20 H20C 109.5
H20B C20 H20C 109.5
C24A C21A C23A 107.6(5)
C24A C21A C22A 107.9(5)
C23A C21A C22A 109.4(4)
C24A C21A P2 109.2(4)
C23A C21A P2 108.9(4)
C22A C21A P2 113.8(4)
C23B C21B C24B 106.8(7)
C23B C21B C22B 109.5(8)
C24B C21B C22B 107.6(8)
C23B C21B P2 111.5(6)
C24B C21B P2 106.5(6)
C22B C21B P2 114.5(7)
C21B C22B H22D 109.5
C21B C22B H22E 109.5
H22D C22B H22E 109.5
C21B C22B H22F 109.5
H22D C22B H22F 109.5
H22E C22B H22F 109.5
C21B C23B H23D 109.5
C21B C23B H23E 109.5
H23D C23B H23E 109.5
C21B C23B H23F 109.5
H23D C23B H23F 109.5
H23E C23B H23F 109.5
C21B C24B H24D 109.5
C21B C24B H24E 109.5
H24D C24B H24E 109.5
C21B C24B H24F 109.5
H24D C24B H24F 109.5
H24E C24B H24F 109.5
C26 O1 C31 115.23(19)
C26 C25 C30 115.1(2)
C26 C25 Ir1 111.12(17)
C30 C25 Ir1 133.73(18)
O1 C26 C27 117.1(2)
O1 C26 C25 119.1(2)
C27 C26 C25 123.8(2)
C26 C27 C28 119.4(3)
C26 C27 H27 120.3
C28 C27 H27 120.3
C29 C28 C27 117.7(2)
C29 C28 H28 121.2
C27 C28 H28 121.2
C28 C29 F1 118.3(2)
C28 C29 C30 123.6(2)
F1 C29 C30 118.1(3)
C29 C30 C25 120.3(2)
C29 C30 H30 119.9
C25 C30 H30 119.9
O1 C31 Ir1 113.99(15)
O1 C31 H31A 108.8
Ir1 C31 H31A 108.8
O1 C31 H31B 108.8
Ir1 C31 H31B 108.8
H31A C31 H31B 107.7

loop_
_geom_bond_atom_site_label_1
_geom_bond_atom_site_label_2
_geom_bond_distance
Ir1 C31 2.030(2)
Ir1 C1 2.085(2)
Ir1 C25 2.099(2)
Ir1 P2 2.3170(6)
Ir1 P1 2.3496(6)
P1 C7 1.845(2)
P1 C13 1.882(2)
P1 C9 1.886(3)
P2 C21B 1.782(13)
P2 C8 1.842(3)
P2 C17 1.887(2)
P2 C21A 1.958(7)
C1 C6 1.410(3)
C1 C2 1.418(3)
C2 C3 1.390(3)
C2 C7 1.509(3)
C3 C4 1.392(4)
C3 H3 0.9500
C4 C5 1.386(4)
C4 H4 0.9500
C5 C6 1.395(3)
C5 H5 0.9500
C6 C8 1.512(3)
C7 H7A 0.9900
C7 H7B 0.9900
C8 H8A 0.9900
C8 H8B 0.9900
C9 C10 1.530(4)
C9 C11 1.537(4)
C9 C12 1.543(4)
C10 H10A 0.9800
C10 H10B 0.9800
C10 H10C 0.9800
C11 H11A 0.9800
C11 H11B 0.9800
C11 H11C 0.9800
C12 H12A 0.9800
C12 H12B 0.9800
C12 H12C 0.9800
C13 C15 1.535(4)
C13 C14 1.537(4)
C13 C16 1.541(4)
C14 H14A 0.9800
C14 H14B 0.9800
C14 H14C 0.9800
C15 H15A 0.9800
C15 H15B 0.9800
C15 H15C 0.9800
C16 H16A 0.9800
C16 H16B 0.9800
C16 H16C 0.9800
C17 C19 1.534(4)
C17 C20 1.534(4)
C17 C18 1.537(3)
C18 H18A 0.9800
C18 H18B 0.9800
C18 H18C 0.9800
C19 H19A 0.9800
C19 H19B 0.9800
C19 H19C 0.9800
C20 H20A 0.9800
C20 H20B 0.9800
C20 H20C 0.9800
C21A C24A 1.533(6)
C21A C23A 1.536(6)
C21A C22A 1.540(6)
C22A H22A 0.9800
C22A H22B 0.9800
C22A H22C 0.9800
C23A H23A 0.9800
C23A H23B 0.9800
C23A H23C 0.9800
C24A H24A 0.9800
C24A H24B 0.9800
C24A H24C 0.9800
C21B C23B 1.534(9)
C21B C24B 1.536(8)
C21B C22B 1.543(8)
C22B H22D 0.9800
C22B H22E 0.9800
C22B H22F 0.9800
C23B H23D 0.9800
C23B H23E 0.9800
C23B H23F 0.9800
C24B H24D 0.9800
C24B H24E 0.9800
C24B H24F 0.9800
F1 C29 1.374(3)
O1 C26 1.373(3)
O1 C31 1.441(3)
C25 C26 1.405(3)
C25 C30 1.407(3)
C26 C27 1.385(3)
C27 C28 1.388(4)
C27 H27 0.9500
C28 C29 1.367(4)
C28 H28 0.9500
C29 C30 1.382(3)
C30 H30 0.9500
C31 H31A 0.9900
C31 H31B 0.9900

loop_
_geom_torsion_atom_site_label_1
_geom_torsion_atom_site_label_2
_geom_torsion_atom_site_label_3
_geom_torsion_atom_site_label_4
_geom_torsion
C31 Ir1 P1 C7 112.31(11)
C1 Ir1 P1 C7 19.37(11)
C25 Ir1 P1 C7 -166.11(11)
P2 Ir1 P1 C7 -8.17(11)
C31 Ir1 P1 C13 -138.09(11)
C1 Ir1 P1 C13 128.97(11)
C25 Ir1 P1 C13 -56.50(11)
P2 Ir1 P1 C13 101.44(11)
C31 Ir1 P1 C9 -1.54(12)
C1 Ir1 P1 C9 -94.48(12)
C25 Ir1 P1 C9 80.04(12)
P2 Ir1 P1 C9 -122.01(11)
C31 Ir1 P2 C21B -176.3(3)
C1 Ir1 P2 C21B -82.8(3)
C25 Ir1 P2 C21B 102.8(3)
P1 Ir1 P2 C21B -55.2(3)
C31 Ir1 P2 C8 -69.23(12)
C1 Ir1 P2 C8 24.24(12)
C25 Ir1 P2 C8 -150.21(12)
P1 Ir1 P2 C8 51.84(12)
C31 Ir1 P2 C17 47.79(12)
C1 Ir1 P2 C17 141.25(12)
C25 Ir1 P2 C17 -33.19(12)
P1 Ir1 P2 C17 168.85(10)
C31 Ir1 P2 C21A 178.11(17)
C1 Ir1 P2 C21A -88.42(17)
C25 Ir1 P2 C21A 97.13(17)
P1 Ir1 P2 C21A -60.82(17)
C31 Ir1 C1 C6 73.6(2)
C25 Ir1 C1 C6 70.3(10)
P2 Ir1 C1 C6 -19.08(19)
P1 Ir1 C1 C6 170.2(2)
C31 Ir1 C1 C2 -106.0(2)
C25 Ir1 C1 C2 -109.3(9)
P2 Ir1 C1 C2 161.3(2)
P1 Ir1 C1 C2 -9.40(19)
C6 C1 C2 C3 -4.7(3)
Ir1 C1 C2 C3 174.96(18)
C6 C1 C2 C7 172.0(2)
Ir1 C1 C2 C7 -8.4(3)
C1 C2 C3 C4 3.2(4)
C7 C2 C3 C4 -173.4(2)
C2 C3 C4 C5 0.3(4)
C3 C4 C5 C6 -2.1(4)
C4 C5 C6 C1 0.5(4)
C4 C5 C6 C8 -180.0(2)
C2 C1 C6 C5 2.8(4)
Ir1 C1 C6 C5 -176.80(18)
C2 C1 C6 C8 -176.7(2)
Ir1 C1 C6 C8 3.7(3)
C3 C2 C7 P1 -157.17(19)
C1 C2 C7 P1 26.1(3)
C13 P1 C7 C2 -145.77(17)
C9 P1 C7 C2 98.44(18)
Ir1 P1 C7 C2 -28.86(18)
C5 C6 C8 P2 -160.1(2)
C1 C6 C8 P2 19.4(3)
C21B P2 C8 C6 82.2(3)
C17 P2 C8 C6 -162.00(18)
C21A P2 C8 C6 82.0(2)
Ir1 P2 C8 C6 -29.5(2)
C7 P1 C9 C10 71.8(2)
C13 P1 C9 C10 -38.1(2)
Ir1 P1 C9 C10 -175.28(16)
C7 P1 C9 C11 -166.20(17)
C13 P1 C9 C11 83.89(19)
Ir1 P1 C9 C11 -53.27(19)
C7 P1 C9 C12 -46.5(2)
C13 P1 C9 C12 -156.41(18)
Ir1 P1 C9 C12 66.4(2)
C7 P1 C13 C15 -165.54(18)
C9 P1 C13 C15 -55.5(2)
Ir1 P1 C13 C15 85.87(18)
C7 P1 C13 C14 -40.4(2)
C9 P1 C13 C14 69.6(2)
Ir1 P1 C13 C14 -149.03(17)
C7 P1 C13 C16 78.08(18)
C9 P1 C13 C16 -171.89(17)
Ir1 P1 C13 C16 -30.51(19)
C21B P2 C17 C19 -67.1(4)
C8 P2 C17 C19 -176.0(2)
C21A P2 C17 C19 -61.3(3)
Ir1 P2 C17 C19 67.7(2)
C21B P2 C17 C20 175.7(3)
C8 P2 C17 C20 66.9(2)
C21A P2 C17 C20 -178.5(2)
Ir1 P2 C17 C20 -49.5(2)
C21B P2 C17 C18 56.8(3)
C8 P2 C17 C18 -52.1(2)
C21A P2 C17 C18 62.6(3)
Ir1 P2 C17 C18 -168.43(15)
C21B P2 C21A C24A -51(4)
C8 P2 C21A C24A -48.8(4)
C17 P2 C21A C24A -160.7(3)
Ir1 P2 C21A C24A 59.9(4)
C21B P2 C21A C23A -168(4)
C8 P2 C21A C23A -166.0(3)
C17 P2 C21A C23A 82.1(3)
Ir1 P2 C21A C23A -57.3(3)
C21B P2 C21A C22A 70(4)
C8 P2 C21A C22A 71.8(4)
C17 P2 C21A C22A -40.2(4)
Ir1 P2 C21A C22A -179.5(3)
C8 P2 C21B C23B 155.3(5)
C17 P2 C21B C23B 45.5(6)
C21A P2 C21B C23B -27(4)
Ir1 P2 C21B C23B -97.6(5)
C8 P2 C21B C24B -88.5(6)
C17 P2 C21B C24B 161.6(5)
C21A P2 C21B C24B 90(4)
Ir1 P2 C21B C24B 18.6(6)
C8 P2 C21B C22B 30.3(6)
C17 P2 C21B C22B -79.6(6)
C21A P2 C21B C22B -152(4)
Ir1 P2 C21B C22B 137.4(5)
C31 Ir1 C25 C26 1.36(17)
C1 Ir1 C25 C26 4.7(10)
P2 Ir1 C25 C26 93.17(16)
P1 Ir1 C25 C26 -94.37(16)
C31 Ir1 C25 C30 -177.4(3)
C1 Ir1 C25 C30 -174.0(8)
P2 Ir1 C25 C30 -85.6(2)
P1 Ir1 C25 C30 86.9(2)
C31 O1 C26 C27 179.7(2)
C31 O1 C26 C25 -0.3(3)
C30 C25 C26 O1 178.0(2)
Ir1 C25 C26 O1 -1.0(3)
C30 C25 C26 C27 -2.0(4)
Ir1 C25 C26 C27 179.0(2)
O1 C26 C27 C28 -179.0(2)
C25 C26 C27 C28 1.1(4)
C26 C27 C28 C29 0.1(4)
C27 C28 C29 F1 -179.8(2)
C27 C28 C29 C30 -0.1(4)
C28 C29 C30 C25 -1.0(4)
F1 C29 C30 C25 178.7(2)
C26 C25 C30 C29 2.0(3)
Ir1 C25 C30 C29 -179.34(19)
C26 O1 C31 Ir1 1.5(3)
C1 Ir1 C31 O1 178.77(18)
C25 Ir1 C31 O1 -1.55(17)
P2 Ir1 C31 O1 -100.40(17)
P1 Ir1 C31 O1 96.90(17)
